data_7211144
loop_
_publ_author_name
'Sowa, Micha\/l'
'\'Slepokura, Katarzyna'
'Matczak-Jon, Ewa'

_publ_section_title
;
 Cocrystals of fisetin, luteolin and genistein with pyridinecarboxamide
 coformers: crystal structures, analysis of intermolecular interactions,
 spectral and thermal characterization
;
_journal_issue 38
_journal_name_full CrystEngComm
_journal_page_first 7696
_journal_paper_doi 10.1039/c3ce41285g
_journal_volume 15
_journal_year 2013
_chemical_formula_moiety 'C15 H10 O5, C6 H6 N2 O, H2 O'
_chemical_formula_sum 'C21 H18 N2 O7'
_chemical_formula_weight 410.37
_chemical_name_systematic
; 
 ? 
;
_space_group_IT_number 9
_space_group_name_Hall 'C -2yc'
_space_group_name_H-M_alt 'C 1 c 1'
_symmetry_cell_setting monoclinic
_symmetry_space_group_name_Hall 'C -2yc'
_symmetry_space_group_name_H-M 'C 1 c 1'
_atom_sites_solution_hydrogens difmap
_atom_sites_solution_primary direct
_atom_sites_solution_secondary difmap
_audit_creation_method SHELXL-2013
_cell_angle_alpha 90.00
_cell_angle_beta 92.44(3)
_cell_angle_gamma 90.00
_cell_formula_units_Z 4
_cell_length_a 3.706(2)
_cell_length_b 41.150(10)
_cell_length_c 11.564(4)
_cell_measurement_reflns_used 5194
_cell_measurement_temperature 100(2)
_cell_measurement_theta_max 28.32
_cell_measurement_theta_min 2.65
_cell_volume 1761.9(12)
_computing_cell_refinement
;
CrysAlisPro, Agilent Technologies,
Version 1.171.36.20 (release 27-06-2012 CrysAlis171 .NET)
(compiled Jul 11 2012,15:38:31)
;
_computing_data_collection
;
CrysAlisPro, Agilent Technologies,
Version 1.171.36.20 (release 27-06-2012 CrysAlis171 .NET)
(compiled Jul 11 2012,15:38:31)
;
_computing_data_reduction
;
CrysAlisPro, Agilent Technologies,
Version 1.171.36.20 (release 27-06-2012 CrysAlis171 .NET)
(compiled Jul 11 2012,15:38:31)
;
_computing_structure_refinement 'SHELXL-97 (Sheldrick, 2008)'
_computing_structure_solution 'SHELXS-97 (Sheldrick, 2008)'
_diffrn_ambient_temperature 100(2)
_diffrn_measured_fraction_theta_full 0.998
_diffrn_measured_fraction_theta_max 0.955
_diffrn_measurement_device_type
;
Xcalibur R kappa-geometry diffractometer with a Ruby 
CCD camera
;
_diffrn_measurement_method 'omega scan'
_diffrn_radiation_monochromator graphite
_diffrn_radiation_type MoK\a
_diffrn_radiation_wavelength 0.71073
_diffrn_reflns_av_R_equivalents 0.0400
_diffrn_reflns_av_sigmaI/netI 0.0323
_diffrn_reflns_limit_h_max 4
_diffrn_reflns_limit_h_min -4
_diffrn_reflns_limit_k_max 51
_diffrn_reflns_limit_k_min -53
_diffrn_reflns_limit_l_max 15
_diffrn_reflns_limit_l_min -15
_diffrn_reflns_number 13960
_diffrn_reflns_theta_full 26.00
_diffrn_reflns_theta_max 28.38
_diffrn_reflns_theta_min 2.65
_diffrn_source 'Enhance (Mo) X-ray Source'
_exptl_absorpt_coefficient_mu 0.118
_exptl_absorpt_correction_T_max 1.000
_exptl_absorpt_correction_T_min 0.972
_exptl_absorpt_correction_type multi-scan
_exptl_absorpt_process_details
;
CrysAlisPro, Agilent Technologies,
Version 1.171.36.20 (release 27-06-2012 CrysAlis171 .NET)
(compiled Jul 11 2012,15:38:31)
Empirical absorption correction using spherical harmonics,
 implemented in SCALE3 ABSPACK scaling algorithm.
;
_exptl_crystal_colour yellow
_exptl_crystal_density_diffrn 1.547
_exptl_crystal_density_method 'not measured'
_exptl_crystal_description plate
_exptl_crystal_F_000 856
_exptl_crystal_size_max 0.32
_exptl_crystal_size_mid 0.28
_exptl_crystal_size_min 0.01
_refine_diff_density_max 0.299
_refine_diff_density_min -0.219
_refine_diff_density_rms 0.045
_refine_ls_extinction_method none
_refine_ls_goodness_of_fit_ref 1.053
_refine_ls_hydrogen_treatment mixed
_refine_ls_matrix_type full
_refine_ls_number_parameters 282
_refine_ls_number_reflns 2107
_refine_ls_number_restraints 2
_refine_ls_restrained_S_all 1.053
_refine_ls_R_factor_all 0.0389
_refine_ls_R_factor_gt 0.0339
_refine_ls_shift/su_max 0.001
_refine_ls_shift/su_mean 0.000
_refine_ls_structure_factor_coef Fsqd
_refine_ls_weighting_details 'calc w=1/[\s^2^(Fo^2^)+(0.0360P)^2^+0.6714P] where P=(Fo^2^+2Fc^2^)/3'
_refine_ls_weighting_scheme calc
_refine_ls_wR_factor_gt 0.0716
_refine_ls_wR_factor_ref 0.0736
_reflns_number_gt 1940
_reflns_number_total 2107
_reflns_threshold_expression >2sigma(I)
_cod_data_source_file c3ce41285g.txt
_cod_data_source_block gennam2
_cod_database_code 7211144

loop_
_symmetry_equiv_pos_as_xyz
'x, y, z'
'x, -y, z+1/2'
'x+1/2, y+1/2, z'
'x+1/2, -y+1/2, z+1/2'

loop_
_atom_site_label
_atom_site_type_symbol
_atom_site_fract_x
_atom_site_fract_y
_atom_site_fract_z
_atom_site_U_iso_or_equiv
_atom_site_adp_type
_atom_site_occupancy
_atom_site_symmetry_multiplicity
_atom_site_calc_flag
_atom_site_refinement_flags
O1 O 0.0846(4) 0.69249(4) 0.27447(14) 0.0137(3) Uani 1 1 d .
O4 O 0.4663(4) 0.71752(4) -0.04039(14) 0.0159(4) Uani 1 1 d .
O5 O 0.5508(4) 0.65626(4) -0.08475(14) 0.0163(4) Uani 1 1 d .
H5 H 0.5557 0.6764 -0.0962 0.024 Uiso 1 1 calc R
O7 O 0.2152(5) 0.58100(4) 0.20275(15) 0.0200(4) Uani 1 1 d .
H7 H 0.2555 0.5682 0.1483 0.030 Uiso 1 1 calc R
O14 O 0.3869(5) 0.86930(4) 0.06662(16) 0.0199(4) Uani 1 1 d .
H14 H 0.5162 0.8776 0.1202 0.030 Uiso 1 1 calc R
C2 C 0.1150(6) 0.72393(5) 0.2415(2) 0.0140(5) Uani 1 1 d .
H2 H 0.0427 0.7400 0.2946 0.017 Uiso 1 1 calc R
C3 C 0.2387(6) 0.73438(6) 0.14017(19) 0.0126(5) Uani 1 1 d .
C4 C 0.3473(6) 0.71024(6) 0.0557(2) 0.0133(5) Uani 1 1 d .
C5 C 0.4184(6) 0.65026(6) 0.02014(19) 0.0133(5) Uani 1 1 d .
C6 C 0.3861(6) 0.61873(6) 0.0567(2) 0.0150(5) Uani 1 1 d .
H6 H 0.4532 0.6014 0.0079 0.018 Uiso 1 1 calc R
C7 C 0.2542(6) 0.61206(6) 0.1660(2) 0.0152(5) Uani 1 1 d .
C8 C 0.1582(6) 0.63687(6) 0.2398(2) 0.0153(5) Uani 1 1 d .
H8 H 0.0741 0.6323 0.3145 0.018 Uiso 1 1 calc R
C9 C 0.1894(6) 0.66858(5) 0.2004(2) 0.0128(4) Uani 1 1 d .
C10 C 0.3176(6) 0.67651(6) 0.0917(2) 0.0123(4) Uani 1 1 d .
C11 C 0.2743(6) 0.76973(5) 0.11975(19) 0.0121(4) Uani 1 1 d .
C12 C 0.4314(6) 0.78937(6) 0.2072(2) 0.0141(5) Uani 1 1 d .
H12 H 0.5153 0.7798 0.2781 0.017 Uiso 1 1 calc R
C13 C 0.4657(6) 0.82256(6) 0.1914(2) 0.0143(5) Uani 1 1 d .
H13 H 0.5715 0.8357 0.2513 0.017 Uiso 1 1 calc R
C14 C 0.3447(6) 0.83656(5) 0.0876(2) 0.0147(5) Uani 1 1 d .
C15 C 0.1790(6) 0.81776(6) 0.0014(2) 0.0140(5) Uani 1 1 d .
H15 H 0.0884 0.8276 -0.0683 0.017 Uiso 1 1 calc R
C16 C 0.1461(6) 0.78447(6) 0.01760(19) 0.0136(5) Uani 1 1 d .
H16 H 0.0345 0.7716 -0.0419 0.016 Uiso 1 1 calc R
N1A N 0.2369(6) 0.53663(5) 0.03231(19) 0.0192(4) Uani 1 1 d .
O1A O 0.6044(5) 0.44672(4) 0.12874(15) 0.0215(4) Uani 1 1 d .
N2A N 0.4834(6) 0.42353(5) -0.04561(19) 0.0209(5) Uani 1 1 d .
H2A1 H 0.5752 0.4048 -0.0227 0.025 Uiso 1 1 calc R
H2A2 H 0.3933 0.4258 -0.1168 0.025 Uiso 1 1 calc R
C6A C 0.0914(6) 0.54136(6) -0.0752(2) 0.0186(5) Uani 1 1 d .
H6A H 0.0096 0.5625 -0.0963 0.022 Uiso 1 1 calc R
C7A C 0.4810(6) 0.44862(6) 0.0277(2) 0.0161(5) Uani 1 1 d .
C3A C 0.3312(6) 0.48043(6) -0.0165(2) 0.0155(5) Uani 1 1 d .
C4A C 0.1742(6) 0.48573(6) -0.1261(2) 0.0165(5) Uani 1 1 d .
H4A H 0.1480 0.4683 -0.1798 0.020 Uiso 1 1 calc R
C5A C 0.0562(6) 0.51664(6) -0.1563(2) 0.0183(5) Uani 1 1 d .
H5A H -0.0472 0.5208 -0.2314 0.022 Uiso 1 1 calc R
C2A C 0.3559(7) 0.50679(6) 0.0595(2) 0.0169(5) Uani 1 1 d .
H2A H 0.4630 0.5033 0.1346 0.020 Uiso 1 1 calc R
O1W O 0.7914(6) 0.89630(5) 0.25022(17) 0.0250(4) Uani 1 1 d .
H1W H 0.924(12) 0.8825(10) 0.283(4) 0.060(13) Uiso 1 1 d .
H2W H 0.934(13) 0.9110(10) 0.223(4) 0.064(13) Uiso 1 1 d .

loop_
_atom_site_aniso_label
_atom_site_aniso_U_11
_atom_site_aniso_U_22
_atom_site_aniso_U_33
_atom_site_aniso_U_23
_atom_site_aniso_U_13
_atom_site_aniso_U_12
O1 0.0184(8) 0.0132(8) 0.0098(7) -0.0008(6) 0.0033(6) 0.0003(6)
O4 0.0213(9) 0.0151(8) 0.0117(8) 0.0005(6) 0.0047(7) -0.0007(7)
O5 0.0226(9) 0.0147(8) 0.0119(8) -0.0008(7) 0.0052(7) 0.0007(7)
O7 0.0349(10) 0.0119(8) 0.0133(8) -0.0003(7) 0.0018(7) 0.0000(7)
O14 0.0258(9) 0.0128(8) 0.0207(9) 0.0020(7) -0.0020(7) -0.0020(7)
C2 0.0151(11) 0.0131(11) 0.0138(11) -0.0029(9) 0.0004(9) 0.0010(9)
C3 0.0125(11) 0.0141(11) 0.0112(11) -0.0005(9) -0.0010(8) 0.0000(9)
C4 0.0108(10) 0.0172(11) 0.0116(10) 0.0004(9) -0.0018(8) -0.0007(9)
C5 0.0135(11) 0.0172(12) 0.0090(10) 0.0007(9) -0.0004(9) -0.0017(9)
C6 0.0192(11) 0.0147(11) 0.0112(10) -0.0030(9) 0.0002(9) 0.0008(9)
C7 0.0170(11) 0.0133(11) 0.0149(11) 0.0016(9) -0.0029(9) -0.0010(9)
C8 0.0169(11) 0.0183(12) 0.0108(10) 0.0020(9) 0.0009(8) -0.0024(9)
C9 0.0121(10) 0.0144(11) 0.0118(10) -0.0028(9) -0.0007(8) 0.0003(9)
C10 0.0123(10) 0.0136(10) 0.0109(10) -0.0005(9) 0.0000(8) -0.0008(8)
C11 0.0107(10) 0.0147(11) 0.0113(11) 0.0001(9) 0.0039(8) 0.0005(9)
C12 0.0137(10) 0.0179(11) 0.0109(10) 0.0002(9) 0.0008(8) 0.0009(9)
C13 0.0139(11) 0.0171(12) 0.0121(11) -0.0026(9) 0.0027(9) -0.0013(9)
C14 0.0140(11) 0.0129(11) 0.0175(12) 0.0015(9) 0.0058(9) 0.0020(9)
C15 0.0136(10) 0.0173(12) 0.0114(11) 0.0030(9) 0.0031(9) 0.0032(9)
C16 0.0126(10) 0.0187(12) 0.0097(10) -0.0025(9) 0.0017(8) 0.0003(9)
N1A 0.0235(11) 0.0142(10) 0.0198(11) -0.0011(8) 0.0012(8) 0.0008(8)
O1A 0.0287(9) 0.0176(9) 0.0176(9) 0.0012(7) -0.0060(7) -0.0017(7)
N2A 0.0292(11) 0.0143(10) 0.0188(11) 0.0003(8) -0.0042(9) 0.0035(9)
C6A 0.0200(12) 0.0134(11) 0.0225(13) 0.0032(10) 0.0022(10) 0.0023(10)
C7A 0.0154(11) 0.0152(11) 0.0178(12) 0.0008(9) 0.0019(9) -0.0009(9)
C3A 0.0155(11) 0.0166(11) 0.0146(11) 0.0007(9) 0.0037(9) -0.0010(9)
C4A 0.0185(12) 0.0178(12) 0.0132(11) 0.0002(10) 0.0011(9) 0.0006(10)
C5A 0.0185(12) 0.0217(13) 0.0144(11) 0.0034(10) -0.0013(9) -0.0002(10)
C2A 0.0204(11) 0.0165(12) 0.0137(11) 0.0007(9) 0.0018(9) -0.0006(9)
O1W 0.0378(11) 0.0173(9) 0.0200(9) 0.0033(8) -0.0003(8) -0.0014(9)

loop_
_atom_type_symbol
_atom_type_description
_atom_type_scat_dispersion_real
_atom_type_scat_dispersion_imag
_atom_type_scat_source
C C 0.0033 0.0000 'International Tables Vol C Tables 4.2.6.8 and 6.1.1.4'
H H 0.0000 0.0000 'International Tables Vol C Tables 4.2.6.8 and 6.1.1.4'
N N 0.0061 0.0000 'International Tables Vol C Tables 4.2.6.8 and 6.1.1.4'
O O 0.0106 0.0000 'International Tables Vol C Tables 4.2.6.8 and 6.1.1.4'

loop_
_geom_angle_atom_site_label_1
_geom_angle_atom_site_label_2
_geom_angle_atom_site_label_3
_geom_angle
C2 O1 C9 118.69(18)
C5 O5 H5 109.5
C7 O7 H7 109.5
C14 O14 H14 109.5
C3 C2 O1 125.8(2)
C3 C2 H2 117.1
O1 C2 H2 117.1
C2 C3 C4 118.5(2)
C2 C3 C11 119.2(2)
C4 C3 C11 122.2(2)
O4 C4 C10 121.1(2)
O4 C4 C3 123.3(2)
C10 C4 C3 115.5(2)
O5 C5 C6 119.3(2)
O5 C5 C10 119.93(19)
C6 C5 C10 120.8(2)
C5 C6 C7 120.1(2)
C5 C6 H6 119.9
C7 C6 H6 119.9
O7 C7 C8 117.9(2)
O7 C7 C6 120.8(2)
C8 C7 C6 121.3(2)
C7 C8 C9 117.6(2)
C7 C8 H8 121.2
C9 C8 H8 121.2
O1 C9 C8 116.1(2)
O1 C9 C10 120.6(2)
C8 C9 C10 123.3(2)
C9 C10 C5 116.9(2)
C9 C10 C4 120.8(2)
C5 C10 C4 122.3(2)
C16 C11 C12 118.5(2)
C16 C11 C3 122.2(2)
C12 C11 C3 119.2(2)
C13 C12 C11 120.8(2)
C13 C12 H12 119.6
C11 C12 H12 119.6
C12 C13 C14 119.7(2)
C12 C13 H13 120.1
C14 C13 H13 120.1
O14 C14 C15 118.0(2)
O14 C14 C13 121.5(2)
C15 C14 C13 120.5(2)
C14 C15 C16 119.6(2)
C14 C15 H15 120.2
C16 C15 H15 120.2
C15 C16 C11 121.0(2)
C15 C16 H16 119.5
C11 C16 H16 119.5
C2A N1A C6A 117.7(2)
C7A N2A H2A1 120.0
C7A N2A H2A2 120.0
H2A1 N2A H2A2 120.0
N1A C6A C5A 122.7(2)
N1A C6A H6A 118.6
C5A C6A H6A 118.6
O1A C7A N2A 122.5(2)
O1A C7A C3A 119.5(2)
N2A C7A C3A 118.0(2)
C4A C3A C2A 117.8(2)
C4A C3A C7A 125.6(2)
C2A C3A C7A 116.6(2)
C5A C4A C3A 119.4(2)
C5A C4A H4A 120.3
C3A C4A H4A 120.3
C4A C5A C6A 118.9(2)
C4A C5A H5A 120.5
C6A C5A H5A 120.5
N1A C2A C3A 123.6(2)
N1A C2A H2A 118.2
C3A C2A H2A 118.2
H1W O1W H2W 107(4)

loop_
_geom_bond_atom_site_label_1
_geom_bond_atom_site_label_2
_geom_bond_distance
O1 C2 1.355(3)
O1 C9 1.372(3)
O4 C4 1.249(3)
O5 C5 1.350(3)
O5 H5 0.8400
O7 C7 1.357(3)
O7 H7 0.8400
O14 C14 1.379(3)
O14 H14 0.8400
C2 C3 1.347(3)
C2 H2 0.9500
C3 C4 1.462(3)
C3 C11 1.480(3)
C4 C10 1.454(3)
C5 C6 1.372(3)
C5 C10 1.420(3)
C6 C7 1.402(3)
C6 H6 0.9500
C7 C8 1.386(4)
C8 C9 1.388(3)
C8 H8 0.9500
C9 C10 1.402(3)
C11 C16 1.393(3)
C11 C12 1.402(3)
C12 C13 1.384(3)
C12 H12 0.9500
C13 C14 1.388(3)
C13 H13 0.9500
C14 C15 1.385(3)
C15 C16 1.389(3)
C15 H15 0.9500
C16 H16 0.9500
N1A C2A 1.338(3)
N1A C6A 1.349(3)
O1A C7A 1.238(3)
N2A C7A 1.336(3)
N2A H2A1 0.8800
N2A H2A2 0.8800
C6A C5A 1.386(4)
C6A H6A 0.9500
C7A C3A 1.503(3)
C3A C4A 1.388(3)
C3A C2A 1.397(3)
C4A C5A 1.385(3)
C4A H4A 0.9500
C5A H5A 0.9500
C2A H2A 0.9500
O1W H1W 0.83(5)
O1W H2W 0.87(5)

loop_
_geom_hbond_atom_site_label_D
_geom_hbond_atom_site_label_H
_geom_hbond_atom_site_label_A
_geom_hbond_distance_DH
_geom_hbond_distance_HA
_geom_hbond_distance_DA
_geom_hbond_angle_DHA
_geom_hbond_site_symmetry_A
O5 H5 O4 0.84 1.85 2.594(2) 147.6 .
O7 H7 N1A 0.84 1.87 2.690(3) 166.9 .
O14 H14 O1W 0.84 1.94 2.778(3) 176.6 .
N2A H2A1 O14 0.88 2.10 2.956(3) 162.4 3_545
N2A H2A2 O7 0.88 2.18 3.040(3) 165.8 2_564
O1W H1W O5 0.83(5) 2.24(5) 3.015(3) 154(4) 4_565
O1W H2W O1A 0.87(5) 1.95(5) 2.786(3) 160(4) 3
C4A H4A O7 0.95 2.46 3.392(3) 166.5 2_564
C5A H5A O1A 0.95 2.43 3.302(3) 153.1 2_464
C13 H13 O5 0.95 2.56 3.419(3) 149.8 4_565

loop_
_geom_torsion_atom_site_label_1
_geom_torsion_atom_site_label_2
_geom_torsion_atom_site_label_3
_geom_torsion_atom_site_label_4
_geom_torsion
C9 O1 C2 C3 0.5(3)
O1 C2 C3 C4 0.9(3)
O1 C2 C3 C11 -176.7(2)
C2 C3 C4 O4 -179.8(2)
C11 C3 C4 O4 -2.3(3)
C2 C3 C4 C10 -1.4(3)
C11 C3 C4 C10 176.13(19)
O5 C5 C6 C7 179.1(2)
C10 C5 C6 C7 -0.3(3)
C5 C6 C7 O7 178.9(2)
C5 C6 C7 C8 -0.8(3)
O7 C7 C8 C9 -178.3(2)
C6 C7 C8 C9 1.5(3)
C2 O1 C9 C8 178.85(19)
C2 O1 C9 C10 -1.4(3)
C7 C8 C9 O1 178.6(2)
C7 C8 C9 C10 -1.1(3)
O1 C9 C10 C5 -179.7(2)
C8 C9 C10 C5 0.0(3)
O1 C9 C10 C4 0.9(3)
C8 C9 C10 C4 -179.4(2)
O5 C5 C10 C9 -178.7(2)
C6 C5 C10 C9 0.7(3)
O5 C5 C10 C4 0.7(3)
C6 C5 C10 C4 -179.9(2)
O4 C4 C10 C9 178.9(2)
C3 C4 C10 C9 0.5(3)
O4 C4 C10 C5 -0.5(3)
C3 C4 C10 C5 -178.9(2)
C2 C3 C11 C16 -132.6(2)
C4 C3 C11 C16 49.9(3)
C2 C3 C11 C12 45.3(3)
C4 C3 C11 C12 -132.2(2)
C16 C11 C12 C13 -1.4(4)
C3 C11 C12 C13 -179.4(2)
C11 C12 C13 C14 -0.3(3)
C12 C13 C14 O14 -177.3(2)
C12 C13 C14 C15 2.2(3)
O14 C14 C15 C16 177.2(2)
C13 C14 C15 C16 -2.4(3)
C14 C15 C16 C11 0.6(3)
C12 C11 C16 C15 1.2(3)
C3 C11 C16 C15 179.1(2)
C2A N1A C6A C5A 1.1(4)
O1A C7A C3A C4A -177.7(2)
N2A C7A C3A C4A 4.0(4)
O1A C7A C3A C2A 2.8(3)
N2A C7A C3A C2A -175.5(2)
C2A C3A C4A C5A 1.3(3)
C7A C3A C4A C5A -178.2(2)
C3A C4A C5A C6A -1.3(4)
N1A C6A C5A C4A 0.1(4)
C6A N1A C2A C3A -1.2(4)
C4A C3A C2A N1A 0.0(4)
C7A C3A C2A N1A 179.5(2)
